data_7230170
loop_
_publ_author_name
'Hari, Nairita'
'Mandal, Shuvankar'
'Jana, Arpita'
'Sparkes, Hazel A.'
'Mohanta, Sasankasekhar'

_publ_section_title
;
 Syntheses, crystal structures, magnetic properties and ESI-MS studies of
 a series of trinuclear CuIIMIICuII compounds (M = Cu, Ni, Co, Fe, Mn, Zn)
;
_journal_issue 14
_journal_name_full 'RSC Advances'
_journal_page_first 7315
_journal_paper_doi 10.1039/C7RA13763J
_journal_volume 8
_journal_year 2018
_chemical_formula_moiety 'C42 H48 Cu2 Mn N4 O6, 2(Cl O4)'
_chemical_formula_sum 'C42 H48 Cl2 Cu2 Mn N4 O14'
_chemical_formula_weight 1085.76
_space_group_crystal_system monoclinic
_space_group_IT_number 15
_space_group_name_Hall '-C 2yc'
_space_group_name_H-M_alt 'C 1 2/c 1'
_symmetry_space_group_name_Hall '-C 2yc'
_symmetry_space_group_name_H-M 'C 1 2/c 1'
_atom_sites_solution_hydrogens mixed
_atom_sites_solution_primary direct
_audit_creation_date 2018-01-29
_audit_creation_method
;
Olex2 1.2
(compiled 2017.08.10 svn.r3458 for OlexSys, GUI svn.r5381)
;
_audit_update_record
;
2018-02-01 deposited with the CCDC.
2018-02-06 downloaded from the CCDC.
;
_cell_angle_alpha 90
_cell_angle_beta 108.528(7)
_cell_angle_gamma 90
_cell_formula_units_Z 4
_cell_length_a 16.287(9)
_cell_length_b 12.113(6)
_cell_length_c 24.283(13)
_cell_measurement_reflns_used 4334
_cell_measurement_temperature 296(2)
_cell_measurement_theta_max 24.148
_cell_measurement_theta_min 2.468
_cell_volume 4542(4)
_computing_cell_refinement 'SAINT v8.34A (Bruker, 2013)'
_computing_data_collection 'Bruker Apex suite'
_computing_data_reduction 'SAINT v8.34A (Bruker, 2013)'
_computing_molecular_graphics 'Olex2 (Dolomanov et al., 2009)'
_computing_publication_material 'Olex2 (Dolomanov et al., 2009)'
_computing_structure_refinement 'ShelXL (Sheldrick, 2015)'
_computing_structure_solution 'ShelXS-1997 (Sheldrick, 2008)'
_diffrn_ambient_temperature 296(2)
_diffrn_detector 'Bruker area detector'
_diffrn_detector_type 'CCD area detector'
_diffrn_measured_fraction_theta_full 0.997
_diffrn_measured_fraction_theta_max 0.992
_diffrn_measurement_device 'Bruker Apex II kappa CCD area detector'
_diffrn_measurement_device_type 'Bruker APEX-II CCD'
_diffrn_measurement_method '\f and \w scans'
_diffrn_radiation_monochromator graphite
_diffrn_radiation_type MoK\a
_diffrn_radiation_wavelength 0.71073
_diffrn_reflns_av_R_equivalents 0.0348
_diffrn_reflns_av_unetI/netI 0.0351
_diffrn_reflns_Laue_measured_fraction_full 0.997
_diffrn_reflns_Laue_measured_fraction_max 0.992
_diffrn_reflns_limit_h_max 19
_diffrn_reflns_limit_h_min -19
_diffrn_reflns_limit_k_max 12
_diffrn_reflns_limit_k_min -14
_diffrn_reflns_limit_l_max 29
_diffrn_reflns_limit_l_min -28
_diffrn_reflns_number 16140
_diffrn_reflns_point_group_measured_fraction_full 0.997
_diffrn_reflns_point_group_measured_fraction_max 0.992
_diffrn_reflns_theta_full 25.242
_diffrn_reflns_theta_max 25.550
_diffrn_reflns_theta_min 2.137
_diffrn_source 'fine-focus sealed tube'
_exptl_absorpt_coefficient_mu 1.390
_exptl_absorpt_correction_T_max 0.7453
_exptl_absorpt_correction_T_min 0.6362
_exptl_absorpt_correction_type multi-scan
_exptl_absorpt_process_details
'SADABS-2014/5 (Bruker,2014/5) was used for absorption correction. wR2(int) was 0.0745 before and 0.0447 after correction. The Ratio of minimum to maximum transmission is 0.8536. The \l/2 correction factor is 0.00150.'
_exptl_crystal_colour red
_exptl_crystal_colour_primary red
_exptl_crystal_density_diffrn 1.588
_exptl_crystal_description block
_exptl_crystal_F_000 2228
_exptl_crystal_size_max 0.12
_exptl_crystal_size_mid 0.11
_exptl_crystal_size_min 0.08
_refine_diff_density_max 0.513
_refine_diff_density_min -0.332
_refine_diff_density_rms 0.060
_refine_ls_extinction_method none
_refine_ls_goodness_of_fit_ref 1.040
_refine_ls_hydrogen_treatment mixed
_refine_ls_matrix_type full
_refine_ls_number_parameters 351
_refine_ls_number_reflns 4230
_refine_ls_number_restraints 318
_refine_ls_restrained_S_all 1.087
_refine_ls_R_factor_all 0.0504
_refine_ls_R_factor_gt 0.0368
_refine_ls_shift/su_max 0.001
_refine_ls_shift/su_mean 0.000
_refine_ls_structure_factor_coef Fsqd
_refine_ls_weighting_details 'w=1/[\s^2^(Fo^2^)+(0.0504P)^2^+4.1027P] where P=(Fo^2^+2Fc^2^)/3'
_refine_ls_weighting_scheme calc
_refine_ls_wR_factor_gt 0.0925
_refine_ls_wR_factor_ref 0.1006
_reflns_Friedel_coverage 0.000
_reflns_number_gt 3354
_reflns_number_total 4230
_reflns_threshold_expression 'I > 2\s(I)'
_cod_data_source_file c7ra13763j2.cif
_cod_data_source_block 5
_cod_database_code 7230170
_shelx_shelxl_version_number 2017/1
_shelx_space_group_comment
;
The symmetry employed for this shelxl refinement is uniquely defined
by the following loop, which should always be used as a source of
symmetry information in preference to the above space-group names.
They are only intended as comments.
;
_shelx_estimated_absorpt_t_max 0.897
_shelx_estimated_absorpt_t_min 0.851
_olex2_refinement_description
;
1. Fixed Uiso
 At 1.2 times of:
  All C(H) groups, All C(H,H) groups
 At 1.5 times of:
  All C(H,H,H) groups, All O(H) groups
2. Shared sites
{C12B, C12A}
3. Restrained distances
 O3-H3A
 0.85 with sigma of 0.01
 C21-H3A
 1.883486 with sigma of 0.02
 Mn1-H3A
 2.735138 with sigma of 0.02
 Cl1-O4 \\sim Cl1-O7 \\sim Cl1-O5B \\sim Cl1-O5A \\sim Cl1-O6B \\sim Cl1-O6A
 with sigma of 0.01
 C9B-C8B \\sim C9A-C8A \\sim C9B-C10B \\sim C9A-C10A \\sim C11B-C10B \\sim
C11A-C10A \\sim C12B-C11B ~
 C12A-C11A \\sim C13A-C12A \\sim C13B-C12B \\sim C8B-C13B \\sim C8A-C13A
 with sigma of 0.01
4. Uiso/Uaniso restraints and constraints
Cl1 \\sim O4 \\sim O6A \\sim O7 \\sim O5A \\sim O6B \\sim O5B: within 2A with
sigma of 0.01 and sigma for terminal atoms of 0.02
C9A \\sim C11A \\sim C12A \\sim C13A \\sim C10A \\sim C10B \\sim C9B \\sim C11B
\\sim C13B \\sim C12B \\sim C8A \\sim C8B: within 2A with sigma of 0.01 and
sigma for terminal atoms of 0.02
Uanis(O6B) = Uanis(O6A)
Uanis(C12A) = Uanis(C12B)
Uanis(C11B) = Uanis(C11A)
Uanis(C12B) = Uanis(C12A)
5. Others
 Sof(C8B)=Sof(H8B)=Sof(C10B)=Sof(H10C)=Sof(H10D)=Sof(C9B)=Sof(H9BA)=Sof(H9BB)=
 Sof(C11B)=Sof(H11C)=Sof(H11D)=Sof(C13B)=Sof(H13B)=Sof(C12B)=Sof(H12C)=
 Sof(H12D)=1-FVAR(1)
 Sof(C9A)=Sof(H9AA)=Sof(H9AB)=Sof(C11A)=Sof(H11A)=Sof(H11B)=Sof(C12A)=
 Sof(H12A)=Sof(H12B)=Sof(C13A)=Sof(H13A)=Sof(C8A)=Sof(H8A)=Sof(C10A)=Sof(H10A)=
 Sof(H10B)=FVAR(1)
 Sof(O6B)=Sof(O5B)=1-FVAR(2)
 Sof(O6A)=Sof(O5A)=FVAR(2)
6.a Ternary CH refined with riding coordinates:
 C13A(H13A), C8A(H8A), C8B(H8B), C13B(H13B)
6.b Secondary CH2 refined with riding coordinates:
 C9A(H9AA,H9AB), C11A(H11A,H11B), C12A(H12A,H12B), C10A(H10A,H10B), C10B(H10C,
 H10D), C9B(H9BA,H9BB), C11B(H11C,H11D), C12B(H12C,H12D)
6.c Aromatic/amide H refined with riding coordinates:
 C2(H2), C3(H3), C4(H4), C5(H5), C7(H7), C14(H14), C16(H16), C17(H17),
 C18(H18), C19(H19)
6.d Idealised Me refined as rotating group:
 C21(H21A,H21B,H21C)
;
_olex2_submission_special_instructions 'No special instructions were received'

loop_
_space_group_symop_operation_xyz
'x, y, z'
'-x, y, -z+1/2'
'x+1/2, y+1/2, z'
'-x+1/2, y+1/2, -z+1/2'
'-x, -y, -z'
'x, -y, z-1/2'
'-x+1/2, -y+1/2, -z'
'x+1/2, -y+1/2, z-1/2'

loop_
_atom_site_label
_atom_site_type_symbol
_atom_site_fract_x
_atom_site_fract_y
_atom_site_fract_z
_atom_site_U_iso_or_equiv
_atom_site_adp_type
_atom_site_occupancy
_atom_site_site_symmetry_order
_atom_site_calc_flag
_atom_site_refinement_flags_posn
_atom_site_refinement_flags_adp
_atom_site_refinement_flags_occupancy
_atom_site_disorder_assembly
_atom_site_disorder_group
C1 C 0.90301(18) 0.1009(2) 0.11059(12) 0.0338(6) Uani 1 1 d . . . . .
C2 C 0.9218(2) -0.0093(2) 0.10243(13) 0.0423(7) Uani 1 1 d . . . . .
H2 H 0.937243 -0.056865 0.134143 0.051 Uiso 1 1 calc R . . . .
C3 C 0.9180(2) -0.0492(3) 0.04860(14) 0.0503(8) Uani 1 1 d . . . . .
H3 H 0.931621 -0.122651 0.044491 0.060 Uiso 1 1 calc R . . . .
C4 C 0.8939(2) 0.0195(3) 0.00047(14) 0.0532(9) Uani 1 1 d . . . . .
H4 H 0.891119 -0.007303 -0.035964 0.064 Uiso 1 1 calc R . . . .
C5 C 0.8743(2) 0.1275(3) 0.00735(13) 0.0462(8) Uani 1 1 d . . . . .
H5 H 0.858222 0.173601 -0.024962 0.055 Uiso 1 1 calc R . . . .
C6 C 0.87764(19) 0.1710(3) 0.06177(13) 0.0398(7) Uani 1 1 d . . . . .
C7 C 0.8601(2) 0.2876(3) 0.06387(14) 0.0496(9) Uani 1 1 d . . . . .
H7 H 0.847195 0.326344 0.029098 0.060 Uiso 1 1 calc R . . . .
C9A C 0.8379(5) 0.5262(4) 0.0559(3) 0.0505(17) Uani 0.745(6) 1 d D U . A 1
H9AA H 0.897804 0.526769 0.056715 0.061 Uiso 0.745(6) 1 calc R . . A 1
H9AB H 0.803206 0.493048 0.019618 0.061 Uiso 0.745(6) 1 calc R . . A 1
C11A C 0.8426(5) 0.6959(5) 0.1160(2) 0.0686(14) Uani 0.745(6) 1 d D U . A 1
H11A H 0.807044 0.759816 0.116671 0.082 Uiso 0.745(6) 1 calc R . . A 1
H11B H 0.900105 0.722663 0.119456 0.082 Uiso 0.745(6) 1 calc R . . A 1
C12A C 0.8489(2) 0.6271(3) 0.16874(15) 0.0557(8) Uani 0.745(6) 1 d D U . A 1
H12A H 0.792391 0.623025 0.173937 0.067 Uiso 0.745(6) 1 calc R . . A 1
H12B H 0.888125 0.662764 0.202756 0.067 Uiso 0.745(6) 1 calc R . . A 1
C13A C 0.8811(3) 0.5110(3) 0.16393(19) 0.0438(11) Uani 0.745(6) 1 d D U . A 1
H13A H 0.941435 0.516650 0.164512 0.053 Uiso 0.745(6) 1 calc R . . A 1
C14 C 0.88424(19) 0.4610(3) 0.26148(14) 0.0431(7) Uani 1 1 d . . . . .
H14 H 0.882364 0.536380 0.268380 0.052 Uiso 1 1 calc R . . . .
C15 C 0.89348(18) 0.3879(3) 0.30992(13) 0.0389(7) Uani 1 1 d . . . . .
C16 C 0.8912(2) 0.4352(3) 0.36250(15) 0.0541(9) Uani 1 1 d . . . . .
H16 H 0.885091 0.511327 0.364504 0.065 Uiso 1 1 calc R . . . .
C17 C 0.8977(3) 0.3730(4) 0.41042(16) 0.0649(10) Uani 1 1 d . . . . .
H17 H 0.897201 0.406530 0.444774 0.078 Uiso 1 1 calc R . . . .
C18 C 0.9049(2) 0.2593(3) 0.40750(15) 0.0573(9) Uani 1 1 d . . . . .
H18 H 0.908314 0.216497 0.439939 0.069 Uiso 1 1 calc R . . . .
C19 C 0.9072(2) 0.2093(3) 0.35739(14) 0.0455(8) Uani 1 1 d . . . . .
H19 H 0.911413 0.132789 0.356158 0.055 Uiso 1 1 calc R . . . .
C20 C 0.90324(18) 0.2719(2) 0.30772(13) 0.0355(7) Uani 1 1 d . . . . .
C21 C 1.1790(2) -0.0366(3) 0.27377(18) 0.0706(12) Uani 1 1 d D . . . .
H21A H 1.204527 0.001027 0.248414 0.106 Uiso 1 1 calc GR . . . .
H21B H 1.202017 -0.110040 0.280983 0.106 Uiso 1 1 calc GR . . . .
H21C H 1.192131 0.002825 0.309840 0.106 Uiso 1 1 calc GR . . . .
C8A C 0.8294(3) 0.4591(3) 0.10650(17) 0.0425(11) Uani 0.745(6) 1 d D U . A 1
H8A H 0.768264 0.457822 0.104234 0.051 Uiso 0.745(6) 1 calc R . . A 1
C10A C 0.8076(4) 0.6433(4) 0.0599(2) 0.0619(14) Uani 0.745(6) 1 d D U . A 1
H10A H 0.822669 0.687934 0.031310 0.074 Uiso 0.745(6) 1 calc R . . A 1
H10B H 0.744948 0.642914 0.049395 0.074 Uiso 0.745(6) 1 calc R . . A 1
C8B C 0.8851(10) 0.4696(10) 0.1139(5) 0.042(2) Uani 0.255(6) 1 d D U . A 2
H8B H 0.947661 0.478143 0.132631 0.051 Uiso 0.255(6) 1 calc R . . A 2
C10B C 0.8647(12) 0.6542(11) 0.0679(6) 0.057(3) Uani 0.255(6) 1 d D U . A 2
H10C H 0.915991 0.679088 0.059367 0.069 Uiso 0.255(6) 1 calc R . . A 2
H10D H 0.815420 0.688144 0.039346 0.069 Uiso 0.255(6) 1 calc R . . A 2
Cl1 Cl 0.63466(6) 0.26654(7) 0.14835(4) 0.0532(2) Uani 1 1 d D U . . .
Cu1 Cu 0.88308(2) 0.28073(3) 0.18502(2) 0.03698(13) Uani 1 1 d . . . . .
Mn1 Mn 1.000000 0.08983(5) 0.250000 0.03009(16) Uani 1 2 d DS T P . .
N1 N 0.86069(18) 0.3424(2) 0.10880(11) 0.0471(7) Uani 1 1 d . . . . .
N2 N 0.87840(17) 0.4313(2) 0.20982(11) 0.0413(6) Uani 1 1 d . . . . .
O1 O 0.91208(13) 0.13620(16) 0.16453(8) 0.0370(5) Uani 1 1 d . . . . .
O2 O 0.91119(14) 0.21990(16) 0.26142(9) 0.0403(5) Uani 1 1 d . . . . .
O3 O 1.08745(14) -0.0417(2) 0.24712(11) 0.0574(7) Uani 1 1 d D . . . .
H3A H 1.0768(13) -0.087(2) 0.2195(11) 0.086 Uiso 1 1 d DR . . . .
O4 O 0.5838(2) 0.2559(3) 0.18660(14) 0.0945(10) Uani 1 1 d D U . . .
O6A O 0.574(3) 0.229(3) 0.0956(13) 0.099(2) Uani 0.220(17) 1 d D U . B 1
O7 O 0.6406(2) 0.3811(2) 0.13746(12) 0.0788(8) Uani 1 1 d D U . . .
O5A O 0.7128(9) 0.2246(16) 0.1430(14) 0.088(5) Uani 0.220(17) 1 d D U . B 1
C9B C 0.8576(17) 0.5317(11) 0.0572(7) 0.049(3) Uani 0.255(6) 1 d D U . A 2
H9BA H 0.894015 0.510384 0.034200 0.059 Uiso 0.255(6) 1 calc R . . A 2
H9BB H 0.798251 0.512868 0.035523 0.059 Uiso 0.255(6) 1 calc R . . A 2
C11B C 0.8693(15) 0.7008(14) 0.1254(6) 0.0686(14) Uani 0.255(6) 1 d D U . A 2
H11C H 0.830028 0.763218 0.118619 0.082 Uiso 0.255(6) 1 calc R . . A 2
H11D H 0.927331 0.729382 0.143128 0.082 Uiso 0.255(6) 1 calc R . . A 2
C13B C 0.8378(10) 0.5059(6) 0.1550(7) 0.046(2) Uani 0.255(6) 1 d D U . A 2
H13B H 0.776041 0.488855 0.138066 0.055 Uiso 0.255(6) 1 calc R . . A 2
C12B C 0.8489(2) 0.6271(3) 0.16874(15) 0.0557(8) Uani 0.255(6) 1 d D U . A 2
H12C H 0.796090 0.653820 0.174454 0.067 Uiso 0.255(6) 1 calc R . . A 2
H12D H 0.894926 0.635308 0.205443 0.067 Uiso 0.255(6) 1 calc R . . A 2
O6B O 0.5947(7) 0.2052(8) 0.0969(4) 0.099(2) Uani 0.780(17) 1 d D U . B 2
O5B O 0.7165(3) 0.2230(5) 0.1808(5) 0.101(2) Uani 0.780(17) 1 d D U . B 2

loop_
_atom_site_aniso_label
_atom_site_aniso_U_11
_atom_site_aniso_U_22
_atom_site_aniso_U_33
_atom_site_aniso_U_23
_atom_site_aniso_U_13
_atom_site_aniso_U_12
C1 0.0342(15) 0.0351(16) 0.0290(15) -0.0007(12) 0.0058(12) -0.0022(12)
C2 0.0564(19) 0.0325(17) 0.0340(17) -0.0001(13) 0.0085(14) 0.0003(14)
C3 0.067(2) 0.0384(19) 0.043(2) -0.0080(15) 0.0138(16) 0.0015(16)
C4 0.064(2) 0.057(2) 0.0374(19) -0.0116(17) 0.0134(16) -0.0020(18)
C5 0.057(2) 0.051(2) 0.0276(16) 0.0038(14) 0.0085(14) 0.0024(16)
C6 0.0432(17) 0.0380(17) 0.0353(17) 0.0001(13) 0.0082(13) -0.0006(14)
C7 0.070(2) 0.0435(19) 0.0336(18) 0.0107(15) 0.0138(16) 0.0094(16)
C9A 0.056(4) 0.042(2) 0.054(2) 0.018(2) 0.016(2) 0.007(2)
C11A 0.085(3) 0.0376(19) 0.077(3) 0.0149(19) 0.015(2) 0.004(2)
C12A 0.068(2) 0.0344(16) 0.0610(19) 0.0055(15) 0.0160(16) 0.0059(15)
C13A 0.050(3) 0.031(2) 0.049(2) 0.0084(18) 0.014(2) 0.002(2)
C14 0.0464(18) 0.0305(17) 0.053(2) -0.0013(15) 0.0165(15) 0.0031(14)
C15 0.0366(16) 0.0423(18) 0.0381(17) -0.0033(14) 0.0122(13) 0.0033(13)
C16 0.066(2) 0.044(2) 0.055(2) -0.0103(17) 0.0232(18) 0.0045(17)
C17 0.087(3) 0.073(3) 0.043(2) -0.0062(19) 0.032(2) 0.008(2)
C18 0.073(2) 0.063(2) 0.043(2) 0.0079(18) 0.0290(18) 0.0103(19)
C19 0.0519(19) 0.048(2) 0.0402(18) 0.0054(15) 0.0192(15) 0.0102(15)
C20 0.0301(14) 0.0433(18) 0.0346(16) 0.0013(14) 0.0126(12) 0.0075(13)
C21 0.0381(19) 0.077(3) 0.091(3) -0.023(2) 0.0116(19) 0.0083(18)
C8A 0.048(3) 0.033(2) 0.046(2) 0.0115(18) 0.015(2) 0.0060(19)
C10A 0.070(3) 0.042(2) 0.069(3) 0.028(2) 0.015(3) 0.005(2)
C8B 0.048(4) 0.035(4) 0.048(4) 0.011(4) 0.022(4) 0.004(4)
C10B 0.068(5) 0.039(4) 0.063(4) 0.019(4) 0.018(4) 0.002(4)
Cl1 0.0665(6) 0.0435(5) 0.0530(5) 0.0059(4) 0.0238(4) 0.0014(4)
Cu1 0.0490(2) 0.0293(2) 0.0320(2) 0.00464(15) 0.01187(17) 0.00705(15)
Mn1 0.0354(3) 0.0250(3) 0.0289(3) 0.000 0.0089(3) 0.000
N1 0.0710(18) 0.0304(14) 0.0389(15) 0.0078(12) 0.0161(13) 0.0105(13)
N2 0.0522(15) 0.0319(14) 0.0403(15) 0.0060(12) 0.0152(12) 0.0053(11)
O1 0.0501(12) 0.0310(11) 0.0276(11) 0.0025(9) 0.0089(9) 0.0040(9)
O2 0.0561(13) 0.0333(12) 0.0323(11) 0.0050(9) 0.0155(10) 0.0134(9)
O3 0.0382(12) 0.0514(15) 0.0782(18) -0.0283(13) 0.0121(11) 0.0041(10)
O4 0.117(3) 0.097(2) 0.086(2) -0.0022(18) 0.056(2) -0.030(2)
O6A 0.169(6) 0.062(5) 0.065(2) -0.010(3) 0.033(3) -0.020(4)
O7 0.111(2) 0.0487(16) 0.078(2) 0.0092(14) 0.0321(17) -0.0009(15)
O5A 0.085(8) 0.082(8) 0.098(10) 0.001(9) 0.031(8) 0.028(6)
C9B 0.055(5) 0.039(4) 0.055(4) 0.019(4) 0.019(4) 0.004(4)
C11B 0.085(3) 0.0376(19) 0.077(3) 0.0149(19) 0.015(2) 0.004(2)
C13B 0.054(4) 0.032(4) 0.052(4) 0.010(4) 0.018(4) 0.006(4)
C12B 0.068(2) 0.0344(16) 0.0610(19) 0.0055(15) 0.0160(16) 0.0059(15)
O6B 0.169(6) 0.062(5) 0.065(2) -0.010(3) 0.033(3) -0.020(4)
O5B 0.080(3) 0.099(3) 0.119(6) 0.033(4) 0.025(3) 0.038(2)

loop_
_atom_type_symbol
_atom_type_description
_atom_type_scat_dispersion_real
_atom_type_scat_dispersion_imag
_atom_type_scat_source
C C 0.0033 0.0016 'International Tables Vol C Tables 4.2.6.8 and 6.1.1.4'
H H 0.0000 0.0000 'International Tables Vol C Tables 4.2.6.8 and 6.1.1.4'
Cl Cl 0.1484 0.1585 'International Tables Vol C Tables 4.2.6.8 and 6.1.1.4'
Cu Cu 0.3201 1.2651 'International Tables Vol C Tables 4.2.6.8 and 6.1.1.4'
Mn Mn 0.3368 0.7283 'International Tables Vol C Tables 4.2.6.8 and 6.1.1.4'
N N 0.0061 0.0033 'International Tables Vol C Tables 4.2.6.8 and 6.1.1.4'
O O 0.0106 0.0060 'International Tables Vol C Tables 4.2.6.8 and 6.1.1.4'

loop_
_geom_angle_atom_site_label_1
_geom_angle_atom_site_label_2
_geom_angle_atom_site_label_3
_geom_angle
_geom_angle_site_symmetry_1
_geom_angle_site_symmetry_3
C2 C1 C6 118.4(3) . .
O1 C1 C2 118.8(3) . .
O1 C1 C6 122.8(3) . .
C1 C2 H2 119.2 . .
C3 C2 C1 121.6(3) . .
C3 C2 H2 119.2 . .
C2 C3 H3 119.8 . .
C2 C3 C4 120.3(3) . .
C4 C3 H3 119.8 . .
C3 C4 H4 120.5 . .
C5 C4 C3 119.0(3) . .
C5 C4 H4 120.5 . .
C4 C5 H5 119.0 . .
C4 C5 C6 122.1(3) . .
C6 C5 H5 119.0 . .
C1 C6 C7 124.6(3) . .
C5 C6 C1 118.6(3) . .
C5 C6 C7 116.7(3) . .
C6 C7 H7 116.9 . .
N1 C7 C6 126.3(3) . .
N1 C7 H7 116.9 . .
H9AA C9A H9AB 108.2 . .
C8A C9A H9AA 109.7 . .
C8A C9A H9AB 109.7 . .
C10A C9A H9AA 109.7 . .
C10A C9A H9AB 109.7 . .
C10A C9A C8A 109.6(5) . .
H11A C11A H11B 107.2 . .
C12A C11A H11A 108.0 . .
C12A C11A H11B 108.0 . .
C10A C11A H11A 108.0 . .
C10A C11A H11B 108.0 . .
C10A C11A C12A 117.3(4) . .
C11A C12A H12A 109.1 . .
C11A C12A H12B 109.1 . .
C11A C12A C13A 112.3(4) . .
H12A C12A H12B 107.9 . .
C13A C12A H12A 109.1 . .
C13A C12A H12B 109.1 . .
C12A C13A H13A 107.6 . .
C8A C13A C12A 110.5(3) . .
C8A C13A H13A 107.6 . .
N2 C13A C12A 116.8(4) . .
N2 C13A H13A 107.6 . .
N2 C13A C8A 106.2(3) . .
C15 C14 H14 117.2 . .
N2 C14 H14 117.2 . .
N2 C14 C15 125.6(3) . .
C16 C15 C14 117.6(3) . .
C16 C15 C20 118.2(3) . .
C20 C15 C14 124.2(3) . .
C15 C16 H16 118.9 . .
C17 C16 C15 122.1(3) . .
C17 C16 H16 118.9 . .
C16 C17 H17 120.3 . .
C16 C17 C18 119.4(3) . .
C18 C17 H17 120.3 . .
C17 C18 H18 119.6 . .
C19 C18 C17 120.8(3) . .
C19 C18 H18 119.6 . .
C18 C19 H19 119.5 . .
C18 C19 C20 121.0(3) . .
C20 C19 H19 119.5 . .
C19 C20 C15 118.5(3) . .
O2 C20 C15 122.9(3) . .
O2 C20 C19 118.6(3) . .
H21A C21 H21B 109.5 . .
H21A C21 H21C 109.5 . .
H21B C21 H21C 109.5 . .
O3 C21 H21A 109.5 . .
O3 C21 H21B 109.5 . .
O3 C21 H21C 109.5 . .
C9A C8A C13A 110.8(4) . .
C9A C8A H8A 108.4 . .
C13A C8A H8A 108.4 . .
N1 C8A C9A 114.8(4) . .
N1 C8A C13A 105.9(3) . .
N1 C8A H8A 108.4 . .
C9A C10A H10A 108.4 . .
C9A C10A H10B 108.4 . .
C11A C10A C9A 115.6(5) . .
C11A C10A H10A 108.4 . .
C11A C10A H10B 108.4 . .
H10A C10A H10B 107.4 . .
N1 C8B H8B 109.6 . .
C9B C8B H8B 109.6 . .
C9B C8B N1 114.8(10) . .
C9B C8B C13B 113.2(14) . .
C13B C8B H8B 109.6 . .
C13B C8B N1 99.5(7) . .
H10C C10B H10D 106.8 . .
C9B C10B H10C 107.1 . .
C9B C10B H10D 107.1 . .
C11B C10B H10C 107.1 . .
C11B C10B H10D 107.1 . .
C11B C10B C9B 121.0(13) . .
O6A Cl1 O4 100(2) . .
O6A Cl1 O7 102.2(19) . .
O7 Cl1 O4 107.21(19) . .
O5A Cl1 O4 138.5(13) . .
O5A Cl1 O6A 101(2) . .
O5A Cl1 O7 102.6(9) . .
O6B Cl1 O4 108.9(6) . .
O6B Cl1 O7 112.7(5) . .
O5B Cl1 O4 104.0(4) . .
O5B Cl1 O7 111.1(3) . .
O5B Cl1 O6B 112.4(4) . .
N1 Cu1 Mn1 132.88(8) . .
N1 Cu1 N2 85.36(11) . .
N2 Cu1 Mn1 128.80(8) . .
O1 Cu1 Mn1 44.57(6) . .
O1 Cu1 N1 95.27(10) . .
O1 Cu1 N2 168.57(10) . .
O2 Cu1 Mn1 45.37(6) . .
O2 Cu1 N1 177.24(11) . .
O2 Cu1 N2 94.72(10) . .
O2 Cu1 O1 84.10(8) . .
Cu1 Mn1 Cu1 83.15(4) . 2_755
O1 Mn1 Cu1 38.01(5) . .
O1 Mn1 Cu1 38.01(5) 2_755 2_755
O1 Mn1 Cu1 113.81(6) 2_755 .
O1 Mn1 Cu1 113.81(6) . 2_755
O1 Mn1 O1 150.24(11) . 2_755
O1 Mn1 O2 71.31(8) 2_755 2_755
O1 Mn1 O2 71.31(8) . .
O1 Mn1 O2 87.43(8) . 2_755
O1 Mn1 O2 87.43(8) 2_755 .
O2 Mn1 Cu1 37.89(6) 2_755 2_755
O2 Mn1 Cu1 74.03(7) 2_755 .
O2 Mn1 Cu1 37.89(6) . .
O2 Mn1 Cu1 74.03(7) . 2_755
O2 Mn1 O2 89.31(12) 2_755 .
O3 Mn1 Cu1 105.29(7) . 2_755
O3 Mn1 Cu1 147.53(7) . .
O3 Mn1 Cu1 105.29(7) 2_755 .
O3 Mn1 Cu1 147.54(7) 2_755 2_755
O3 Mn1 O1 88.88(8) . 2_755
O3 Mn1 O1 113.55(9) 2_755 2_755
O3 Mn1 O1 88.88(8) 2_755 .
O3 Mn1 O1 113.55(9) . .
O3 Mn1 O2 93.29(10) 2_755 .
O3 Mn1 O2 174.56(9) 2_755 2_755
O3 Mn1 O2 174.56(9) . .
O3 Mn1 O2 93.29(10) . 2_755
O3 Mn1 O3 84.52(14) 2_755 .
C7 N1 C8A 123.4(3) . .
C7 N1 C8B 120.4(4) . .
C7 N1 Cu1 124.7(2) . .
C8A N1 Cu1 111.2(2) . .
C8B N1 Cu1 109.7(5) . .
C13A N2 Cu1 111.5(2) . .
C14 N2 C13A 122.8(3) . .
C14 N2 Cu1 125.1(2) . .
C14 N2 C13B 123.3(4) . .
C13B N2 Cu1 109.1(3) . .
C1 O1 Cu1 125.74(17) . .
C1 O1 Mn1 132.91(17) . .
Cu1 O1 Mn1 97.42(8) . .
C20 O2 Cu1 125.46(18) . .
C20 O2 Mn1 133.25(17) . .
Cu1 O2 Mn1 96.73(9) . .
C21 O3 Mn1 124.1(2) . .
C21 O3 H3A 108.1(14) . .
Mn1 O3 H3A 122.7(15) . .
C8B C9B H9BA 109.5 . .
C8B C9B H9BB 109.5 . .
C10B C9B C8B 110.5(12) . .
C10B C9B H9BA 109.5 . .
C10B C9B H9BB 109.5 . .
H9BA C9B H9BB 108.1 . .
C10B C11B H11C 107.7 . .
C10B C11B H11D 107.7 . .
C10B C11B C12B 118.6(12) . .
H11C C11B H11D 107.1 . .
C12B C11B H11C 107.7 . .
C12B C11B H11D 107.7 . .
C8B C13B N2 103.2(9) . .
C8B C13B H13B 109.5 . .
N2 C13B H13B 109.5 . .
C12B C13B C8B 112.3(9) . .
C12B C13B N2 112.6(9) . .
C12B C13B H13B 109.5 . .
C11B C12B C13B 117.7(9) . .
C11B C12B H12C 107.9 . .
C11B C12B H12D 107.9 . .
C13B C12B H12C 107.9 . .
C13B C12B H12D 107.9 . .
H12C C12B H12D 107.2 . .

loop_
_geom_bond_atom_site_label_1
_geom_bond_atom_site_label_2
_geom_bond_distance
_geom_bond_site_symmetry_2
C1 C2 1.398(4) .
C1 C6 1.409(4) .
C1 O1 1.341(3) .
C2 H2 0.9300 .
C2 C3 1.376(4) .
C3 H3 0.9300 .
C3 C4 1.386(5) .
C4 H4 0.9300 .
C4 C5 1.369(5) .
C5 H5 0.9300 .
C5 C6 1.407(4) .
C6 C7 1.444(5) .
C7 H7 0.9300 .
C7 N1 1.275(4) .
C9A H9AA 0.9700 .
C9A H9AB 0.9700 .
C9A C8A 1.515(5) .
C9A C10A 1.515(5) .
C11A H11A 0.9700 .
C11A H11B 0.9700 .
C11A C12A 1.503(5) .
C11A C10A 1.447(5) .
C12A H12A 0.9700 .
C12A H12B 0.9700 .
C12A C13A 1.518(5) .
C13A H13A 0.9800 .
C13A C8A 1.518(5) .
C13A N2 1.486(5) .
C14 H14 0.9300 .
C14 C15 1.442(4) .
C14 N2 1.280(4) .
C15 C16 1.411(4) .
C15 C20 1.418(4) .
C16 H16 0.9300 .
C16 C17 1.362(5) .
C17 H17 0.9300 .
C17 C18 1.386(5) .
C18 H18 0.9300 .
C18 C19 1.371(5) .
C19 H19 0.9300 .
C19 C20 1.409(4) .
C20 O2 1.330(3) .
C21 H21A 0.9600 .
C21 H21B 0.9600 .
C21 H21C 0.9600 .
C21 O3 1.426(4) .
C8A H8A 0.9800 .
C8A N1 1.497(5) .
C10A H10A 0.9700 .
C10A H10B 0.9700 .
C8B H8B 0.9800 .
C8B N1 1.587(13) .
C8B C9B 1.506(8) .
C8B C13B 1.508(7) .
C10B H10C 0.9700 .
C10B H10D 0.9700 .
C10B C9B 1.504(8) .
C10B C11B 1.485(8) .
Cl1 O4 1.434(3) .
Cl1 O6A 1.421(8) .
Cl1 O7 1.422(3) .
Cl1 O5A 1.414(7) .
Cl1 O6B 1.421(4) .
Cl1 O5B 1.417(4) .
Cu1 Mn1 3.0908(12) .
Cu1 N1 1.920(3) .
Cu1 N2 1.929(3) .
Cu1 O1 1.920(2) .
Cu1 O2 1.912(2) .
Mn1 O1 2.187(2) 2_755
Mn1 O1 2.187(2) .
Mn1 O2 2.215(2) .
Mn1 O2 2.215(2) 2_755
Mn1 O3 2.153(2) .
Mn1 O3 2.153(2) 2_755
N2 C13B 1.571(15) .
O3 H3A 0.843(9) .
C9B H9BA 0.9700 .
C9B H9BB 0.9700 .
C11B H11C 0.9700 .
C11B H11D 0.9700 .
C11B C12B 1.495(7) .
C13B H13B 0.9800 .
C13B C12B 1.504(7) .
C12B H12C 0.9700 .
C12B H12D 0.9700 .
